data_2237235
loop_
_publ_author_name
'Kaur, Manpreet'
'Jasinski, Jerry P.'
'Keeley, Amanda C.'
'Yathirajan, H. S.'
'Betz, Richard'
'Gerber, Thomas'
'Butcher, Ray J.'

_publ_section_title
;
 Bosentan monohydrate
;
_journal_coeditor_code TK5176
_journal_issue 1
_journal_name_full 'Acta Crystallographica Section E'
_journal_page_first o12
_journal_page_last o13
_journal_paper_doi 10.1107/S1600536812048969
_journal_volume 69
_journal_year 2013
_chemical_formula_iupac 'C27 H29 N5 O6 S, H2 O'
_chemical_formula_moiety 'C27 H29 N5 O6 S, H2 O'
_chemical_formula_sum 'C27 H31 N5 O7 S'
_chemical_formula_weight 569.63
_chemical_name_systematic
;
4-<i>tert</i>-butyl-<i>N</i>-[6-(2-hydroxyethoxy)-5-(2-methoxyphenoxy)-
2-(pyrimidin-2-yl)pyrimidin-4-yl]benzene-1-sulfonamide monohydrate
;
_space_group_IT_number 14
_symmetry_cell_setting monoclinic
_symmetry_space_group_name_Hall '-P 2ybc'
_symmetry_space_group_name_H-M 'P 1 21/c 1'
_atom_sites_solution_hydrogens geom
_atom_sites_solution_primary direct
_atom_sites_solution_secondary difmap
_cell_angle_alpha 90.00
_cell_angle_beta 95.037(3)
_cell_angle_gamma 90.00
_cell_formula_units_Z 4
_cell_length_a 12.3393(4)
_cell_length_b 15.1238(6)
_cell_length_c 14.6988(4)
_cell_measurement_reflns_used 3219
_cell_measurement_temperature 123(2)
_cell_measurement_theta_max 75.5367
_cell_measurement_theta_min 2.9142
_cell_volume 2732.45(16)
_computing_cell_refinement '<i>CrysAlis PRO</i> (Agilent, 2012)'
_computing_data_collection '<i>CrysAlis PRO</i> (Agilent, 2012)'
_computing_data_reduction '<i>CrysAlis RED</i> (Agilent, 2012)'
_computing_molecular_graphics 'SHELXTL (Sheldrick, 2008)'
_computing_publication_material 'SHELXTL (Sheldrick, 2008)'
_computing_structure_refinement 'SHELXL97 (Sheldrick, 2008)'
_computing_structure_solution 'SHELXS97 (Sheldrick, 2008)'
_diffrn_ambient_temperature 123(2)
_diffrn_detector_area_resol_mean 10.5081
_diffrn_measured_fraction_theta_full 1.000
_diffrn_measured_fraction_theta_max 0.978
_diffrn_measurement_device_type 'Agilent Xcalibur (Ruby, Gemini)'
_diffrn_measurement_method '\w scans'
_diffrn_radiation_monochromator graphite
_diffrn_radiation_source 'Enhance (Cu) X-ray Source'
_diffrn_radiation_type CuK\a
_diffrn_radiation_wavelength 1.54184
_diffrn_reflns_av_R_equivalents 0.0000
_diffrn_reflns_av_sigmaI/netI 0.0329
_diffrn_reflns_limit_h_max 14
_diffrn_reflns_limit_h_min -15
_diffrn_reflns_limit_k_max 18
_diffrn_reflns_limit_k_min -18
_diffrn_reflns_limit_l_max 18
_diffrn_reflns_limit_l_min -18
_diffrn_reflns_number 9563
_diffrn_reflns_theta_full 67.50
_diffrn_reflns_theta_max 76.11
_diffrn_reflns_theta_min 3.60
_exptl_absorpt_coefficient_mu 1.524
_exptl_absorpt_correction_T_max 0.766
_exptl_absorpt_correction_T_min 0.535
_exptl_absorpt_correction_type analytical
_exptl_absorpt_process_details '(<i>CrysAlis PRO</i>; Agilent, 2012)'
_exptl_crystal_colour colourless
_exptl_crystal_density_diffrn 1.385
_exptl_crystal_density_method 'not measured'
_exptl_crystal_description prism
_exptl_crystal_F_000 1200
_exptl_crystal_size_max 0.7903
_exptl_crystal_size_mid 0.4281
_exptl_crystal_size_min 0.2148
_refine_diff_density_max 0.444
_refine_diff_density_min -0.768
_refine_ls_extinction_method none
_refine_ls_goodness_of_fit_ref 1.034
_refine_ls_hydrogen_treatment mixed
_refine_ls_matrix_type full
_refine_ls_number_parameters 373
_refine_ls_number_reflns 9563
_refine_ls_number_restraints 3
_refine_ls_restrained_S_all 1.034
_refine_ls_R_factor_all 0.0700
_refine_ls_R_factor_gt 0.0550
_refine_ls_shift/su_max 0.000
_refine_ls_shift/su_mean 0.000
_refine_ls_structure_factor_coef Fsqd
_refine_ls_weighting_details 'calc w=1/[\s^2^(Fo^2^)+(0.1185P)^2^+0.0000P] where P=(Fo^2^+2Fc^2^)/3'
_refine_ls_weighting_scheme calc
_refine_ls_wR_factor_gt 0.1529
_refine_ls_wR_factor_ref 0.1631
_reflns_number_gt 7477
_reflns_number_total 9563
_reflns_threshold_expression I>2\s(I)
_cod_data_source_file tk5176.cif
_cod_data_source_block I
_cod_original_cell_volume 2732.46(16)
_cod_original_sg_symbol_H-M 'P 21/c'
_cod_database_code 2237235
_cod_database_fobs_code 2237235

loop_
_symmetry_equiv_pos_as_xyz
'x, y, z'
'-x, y+1/2, -z+1/2'
'-x, -y, -z'
'x, -y-1/2, z-1/2'

loop_
_atom_site_type_symbol
_atom_site_label
_atom_site_fract_x
_atom_site_fract_y
_atom_site_fract_z
_atom_site_U_iso_or_equiv
_atom_site_adp_type
_atom_site_calc_flag
_atom_site_refinement_flags
_atom_site_occupancy
_atom_site_symmetry_multiplicity
S S1 0.61088(3) 0.25246(3) 0.77145(3) 0.02158(12) Uani d . 1 1
O O1 0.52137(11) 0.26956(9) 0.70499(10) 0.0278(3) Uani d . 1 1
O O2 0.60422(11) 0.17933(9) 0.83307(9) 0.0286(3) Uani d . 1 1
O O3 0.90811(10) 0.17574(9) 0.64520(9) 0.0223(3) Uani d . 1 1
O O4 1.00833(11) 0.03046(9) 0.69883(10) 0.0319(3) Uani d . 1 1
O O5 0.96944(10) 0.26749(8) 0.49814(9) 0.0211(3) Uani d . 1 1
O O6 1.06737(13) 0.43628(11) 0.54935(14) 0.0466(5) Uani d . 1 1
H H6 1.0995 0.4851 0.5474 0.056 Uiso calc R 1 1
O O1W 0.80006(14) 0.07096(12) 0.78315(12) 0.0431(4) Uani d D 1 1
H H1W 0.8518(18) 0.0432(19) 0.772(2) 0.065 Uiso d D 1 1
H H2W 0.774(2) 0.050(2) 0.8265(16) 0.065 Uiso d D 1 1
N N1 0.72198(13) 0.23031(11) 0.72150(11) 0.0240(3) Uani d . 1 1
H H1A 0.7601 0.1839 0.7413 0.029 Uiso calc R 1 1
N N2 0.70609(12) 0.35062(10) 0.62171(10) 0.0201(3) Uani d . 1 1
N N3 0.83084(11) 0.37054(10) 0.50764(10) 0.0193(3) Uani d . 1 1
N N4 0.69029(12) 0.49778(11) 0.43244(10) 0.0228(3) Uani d . 1 1
N N5 0.63133(12) 0.51751(10) 0.58109(11) 0.0216(3) Uani d . 1 1
C C1 0.63930(15) 0.34843(13) 0.83661(13) 0.0234(4) Uani d . 1 1
C C2 0.61384(14) 0.43168(13) 0.80149(12) 0.0229(4) Uani d . 1 1
H H2A 0.5839 0.4383 0.7401 0.027 Uiso calc R 1 1
C C3 0.63269(15) 0.50540(13) 0.85735(13) 0.0254(4) Uani d . 1 1
H H3A 0.6144 0.5624 0.8337 0.031 Uiso calc R 1 1
C C4 0.67792(16) 0.49731(14) 0.94734(13) 0.0274(4) Uani d . 1 1
C C5 0.7032(2) 0.41272(16) 0.97988(15) 0.0376(5) Uani d . 1 1
H H5A 0.7348 0.4058 1.0407 0.045 Uiso calc R 1 1
C C6 0.68348(19) 0.33858(15) 0.92605(15) 0.0354(5) Uani d . 1 1
H H6A 0.7001 0.2814 0.9501 0.042 Uiso calc R 1 1
C C7 0.70065(18) 0.57723(14) 1.01064(14) 0.0315(4) Uani d . 1 1
C C8 0.6619(3) 0.66378(17) 0.96631(19) 0.0588(8) Uani d . 1 1
H H8A 0.5833 0.6609 0.9501 0.088 Uiso calc R 1 1
H H8B 0.6993 0.6736 0.9110 0.088 Uiso calc R 1 1
H H8C 0.6783 0.7126 1.0092 0.088 Uiso calc R 1 1
C C9 0.8239(2) 0.5843(2) 1.03558(19) 0.0508(7) Uani d . 1 1
H H9A 0.8390 0.6337 1.0779 0.076 Uiso calc R 1 1
H H9B 0.8607 0.5944 0.9801 0.076 Uiso calc R 1 1
H H9C 0.8507 0.5292 1.0647 0.076 Uiso calc R 1 1
C C10 0.6441(2) 0.56343(18) 1.09732(16) 0.0451(6) Uani d . 1 1
H H10A 0.5657 0.5565 1.0816 0.068 Uiso calc R 1 1
H H10B 0.6571 0.6148 1.1375 0.068 Uiso calc R 1 1
H H10C 0.6729 0.5102 1.1288 0.068 Uiso calc R 1 1
C C11 0.76040(14) 0.27812(12) 0.65145(12) 0.0193(4) Uani d . 1 1
C C12 0.85494(14) 0.25075(12) 0.61345(12) 0.0194(3) Uani d . 1 1
C C13 0.88431(14) 0.29866(12) 0.53861(12) 0.0193(3) Uani d . 1 1
C C14 0.74497(13) 0.39270(12) 0.55183(12) 0.0189(4) Uani d . 1 1
C C15 0.68504(13) 0.47494(12) 0.51997(12) 0.0192(3) Uani d . 1 1
C C16 0.63172(15) 0.56851(13) 0.40389(13) 0.0251(4) Uani d . 1 1
H H16A 0.6321 0.5865 0.3420 0.030 Uiso calc R 1 1
C C17 0.57088(15) 0.61632(12) 0.46094(14) 0.0249(4) Uani d . 1 1
H H17A 0.5281 0.6655 0.4395 0.030 Uiso calc R 1 1
C C18 0.57539(14) 0.58898(12) 0.55099(14) 0.0244(4) Uani d . 1 1
H H18A 0.5374 0.6222 0.5929 0.029 Uiso calc R 1 1
C C19 1.01482(14) 0.18540(13) 0.68486(12) 0.0221(4) Uani d . 1 1
C C20 1.06708(15) 0.10674(13) 0.71295(13) 0.0252(4) Uani d . 1 1
C C21 1.17366(16) 0.11063(15) 0.75333(13) 0.0301(4) Uani d . 1 1
H H21A 1.2102 0.0578 0.7729 0.036 Uiso calc R 1 1
C C22 1.22647(16) 0.19136(16) 0.76497(13) 0.0328(5) Uani d . 1 1
H H22A 1.2990 0.1936 0.7925 0.039 Uiso calc R 1 1
C C23 1.17412(16) 0.26824(15) 0.73685(14) 0.0300(4) Uani d . 1 1
H H23A 1.2105 0.3234 0.7451 0.036 Uiso calc R 1 1
C C24 1.06718(15) 0.26529(13) 0.69604(12) 0.0245(4) Uani d . 1 1
H H24A 1.0311 0.3183 0.6762 0.029 Uiso calc R 1 1
C C25 1.06856(19) -0.05017(16) 0.7061(2) 0.0476(7) Uani d . 1 1
H H25A 1.0213 -0.0994 0.6847 0.071 Uiso calc R 1 1
H H25B 1.0954 -0.0601 0.7701 0.071 Uiso calc R 1 1
H H25C 1.1303 -0.0464 0.6687 0.071 Uiso calc R 1 1
C C26 1.02013(15) 0.32487(12) 0.43522(12) 0.0233(4) Uani d . 1 1
H H26A 0.9652 0.3658 0.4056 0.028 Uiso calc R 1 1
H H26B 1.0502 0.2890 0.3870 0.028 Uiso calc R 1 1
C C27 1.10957(16) 0.37666(15) 0.48616(15) 0.0323(5) Uani d . 1 1
H H27A 1.1613 0.3355 0.5195 0.039 Uiso calc R 1 1
H H27B 1.1498 0.4104 0.4422 0.039 Uiso calc R 1 1

loop_
_atom_site_aniso_label
_atom_site_aniso_U_11
_atom_site_aniso_U_22
_atom_site_aniso_U_33
_atom_site_aniso_U_12
_atom_site_aniso_U_13
_atom_site_aniso_U_23
S1 0.0224(2) 0.0212(2) 0.0225(2) -0.00108(16) 0.00979(17) 0.00304(17)
O1 0.0249(6) 0.0310(7) 0.0278(7) -0.0014(6) 0.0043(5) 0.0023(6)
O2 0.0328(7) 0.0243(7) 0.0309(7) -0.0008(5) 0.0143(6) 0.0062(6)
O3 0.0210(6) 0.0199(6) 0.0267(6) 0.0018(5) 0.0055(5) 0.0054(5)
O4 0.0299(7) 0.0247(7) 0.0424(8) 0.0056(6) 0.0109(6) 0.0106(6)
O5 0.0216(6) 0.0202(6) 0.0228(6) 0.0026(5) 0.0095(5) 0.0023(5)
O6 0.0369(8) 0.0366(9) 0.0694(12) -0.0127(7) 0.0228(8) -0.0265(9)
O1W 0.0474(9) 0.0412(10) 0.0453(10) 0.0189(7) 0.0300(8) 0.0228(8)
N1 0.0266(8) 0.0201(8) 0.0271(8) 0.0047(6) 0.0125(6) 0.0057(6)
N2 0.0211(7) 0.0189(7) 0.0209(7) 0.0013(6) 0.0060(6) 0.0008(6)
N3 0.0213(7) 0.0196(7) 0.0174(7) 0.0011(6) 0.0050(6) 0.0005(6)
N4 0.0250(7) 0.0230(8) 0.0211(7) 0.0019(6) 0.0056(6) 0.0018(6)
N5 0.0216(7) 0.0201(7) 0.0238(7) 0.0004(6) 0.0055(6) -0.0004(6)
C1 0.0250(8) 0.0220(9) 0.0244(9) 0.0010(7) 0.0082(7) 0.0005(7)
C2 0.0248(8) 0.0247(9) 0.0200(8) 0.0008(7) 0.0070(7) 0.0040(7)
C3 0.0276(9) 0.0258(9) 0.0238(9) 0.0020(7) 0.0075(7) 0.0051(8)
C4 0.0318(10) 0.0272(10) 0.0238(9) 0.0008(8) 0.0053(8) -0.0014(8)
C5 0.0529(13) 0.0321(11) 0.0262(10) 0.0074(10) -0.0055(9) 0.0013(9)
C6 0.0473(12) 0.0284(11) 0.0295(11) 0.0073(9) -0.0014(9) 0.0056(9)
C7 0.0409(11) 0.0285(11) 0.0255(10) 0.0000(9) 0.0046(8) -0.0042(9)
C8 0.105(2) 0.0305(13) 0.0398(14) 0.0115(14) -0.0028(15) -0.0075(11)
C9 0.0438(13) 0.0553(16) 0.0545(16) -0.0129(12) 0.0121(12) -0.0205(14)
C10 0.0534(14) 0.0508(15) 0.0335(12) -0.0131(12) 0.0168(11) -0.0133(11)
C11 0.0226(8) 0.0179(8) 0.0183(8) -0.0028(6) 0.0061(7) -0.0018(7)
C12 0.0210(8) 0.0168(8) 0.0207(9) 0.0009(6) 0.0040(7) 0.0011(7)
C13 0.0208(8) 0.0193(8) 0.0184(8) -0.0015(6) 0.0053(6) -0.0020(7)
C14 0.0206(8) 0.0191(9) 0.0173(8) -0.0012(6) 0.0042(6) -0.0010(7)
C15 0.0184(7) 0.0183(8) 0.0213(8) -0.0014(6) 0.0045(6) -0.0004(7)
C16 0.0273(9) 0.0232(9) 0.0247(9) 0.0001(7) 0.0026(7) 0.0051(8)
C17 0.0222(8) 0.0183(9) 0.0342(10) 0.0006(7) 0.0017(7) 0.0025(8)
C18 0.0226(8) 0.0187(8) 0.0326(10) 0.0020(7) 0.0062(7) -0.0028(8)
C19 0.0212(8) 0.0287(10) 0.0175(8) 0.0046(7) 0.0071(7) 0.0034(7)
C20 0.0258(9) 0.0285(10) 0.0230(9) 0.0068(7) 0.0110(7) 0.0074(8)
C21 0.0293(9) 0.0401(12) 0.0220(9) 0.0123(8) 0.0078(8) 0.0075(8)
C22 0.0267(10) 0.0491(13) 0.0226(9) 0.0051(9) 0.0027(8) 0.0023(9)
C23 0.0277(9) 0.0385(12) 0.0239(10) -0.0031(8) 0.0033(7) -0.0014(9)
C24 0.0260(9) 0.0296(10) 0.0182(9) 0.0025(7) 0.0046(7) 0.0007(7)
C25 0.0388(12) 0.0261(11) 0.0796(19) 0.0088(9) 0.0140(12) 0.0183(12)
C26 0.0282(9) 0.0229(9) 0.0206(9) 0.0027(7) 0.0132(7) 0.0016(7)
C27 0.0274(9) 0.0297(11) 0.0422(12) -0.0023(8) 0.0163(9) -0.0050(9)

loop_
_atom_type_symbol
_atom_type_description
_atom_type_scat_dispersion_real
_atom_type_scat_dispersion_imag
_atom_type_scat_source
C C 0.0181 0.0091 'International Tables Vol C Tables 4.2.6.8 and 6.1.1.4'
H H 0.0000 0.0000 'International Tables Vol C Tables 4.2.6.8 and 6.1.1.4'
N N 0.0311 0.0180 'International Tables Vol C Tables 4.2.6.8 and 6.1.1.4'
O O 0.0492 0.0322 'International Tables Vol C Tables 4.2.6.8 and 6.1.1.4'
S S 0.3331 0.5567 'International Tables Vol C Tables 4.2.6.8 and 6.1.1.4'

loop_
_geom_angle_atom_site_label_1
_geom_angle_atom_site_label_2
_geom_angle_atom_site_label_3
_geom_angle
O1 S1 O2 119.06(9)
O1 S1 N1 110.81(8)
O2 S1 N1 102.75(8)
O1 S1 C1 109.13(9)
O2 S1 C1 108.18(9)
N1 S1 C1 106.09(9)
C12 O3 C19 117.36(14)
C20 O4 C25 116.32(16)
C13 O5 C26 118.20(14)
C27 O6 H6 109.5
H1W O1W H2W 110(2)
C11 N1 S1 125.60(13)
C11 N1 H1A 117.2
S1 N1 H1A 117.2
C14 N2 C11 116.05(15)
C13 N3 C14 115.46(15)
C16 N4 C15 115.93(16)
C15 N5 C18 116.21(16)
C6 C1 C2 120.54(18)
C6 C1 S1 118.11(15)
C2 C1 S1 121.29(15)
C1 C2 C3 119.15(17)
C1 C2 H2A 120.4
C3 C2 H2A 120.4
C2 C3 C4 121.41(18)
C2 C3 H3A 119.3
C4 C3 H3A 119.3
C5 C4 C3 117.74(19)
C5 C4 C7 119.46(18)
C3 C4 C7 122.81(19)
C6 C5 C4 121.77(19)
C6 C5 H5A 119.1
C4 C5 H5A 119.1
C5 C6 C1 119.39(19)
C5 C6 H6A 120.3
C1 C6 H6A 120.3
C10 C7 C8 109.1(2)
C10 C7 C4 109.08(18)
C8 C7 C4 112.58(18)
C10 C7 C9 109.1(2)
C8 C7 C9 108.1(2)
C4 C7 C9 108.85(18)
C7 C8 H8A 109.5
C7 C8 H8B 109.5
H8A C8 H8B 109.5
C7 C8 H8C 109.5
H8A C8 H8C 109.5
H8B C8 H8C 109.5
C7 C9 H9A 109.5
C7 C9 H9B 109.5
H9A C9 H9B 109.5
C7 C9 H9C 109.5
H9A C9 H9C 109.5
H9B C9 H9C 109.5
C7 C10 H10A 109.5
C7 C10 H10B 109.5
H10A C10 H10B 109.5
C7 C10 H10C 109.5
H10A C10 H10C 109.5
H10B C10 H10C 109.5
N2 C11 N1 118.65(15)
N2 C11 C12 121.54(16)
N1 C11 C12 119.81(17)
O3 C12 C13 123.34(16)
O3 C12 C11 119.96(16)
C13 C12 C11 116.46(16)
N3 C13 O5 121.38(15)
N3 C13 C12 122.68(16)
O5 C13 C12 115.93(16)
N2 C14 N3 127.63(17)
N2 C14 C15 115.81(15)
N3 C14 C15 116.56(15)
N5 C15 N4 126.42(17)
N5 C15 C14 116.86(16)
N4 C15 C14 116.71(15)
N4 C16 C17 122.46(18)
N4 C16 H16A 118.8
C17 C16 H16A 118.8
C16 C17 C18 116.55(17)
C16 C17 H17A 121.7
C18 C17 H17A 121.7
N5 C18 C17 122.32(17)
N5 C18 H18A 118.8
C17 C18 H18A 118.8
C24 C19 C20 120.89(18)
C24 C19 O3 123.86(17)
C20 C19 O3 115.26(17)
O4 C20 C21 124.53(18)
O4 C20 C19 116.62(17)
C21 C20 C19 118.85(19)
C22 C21 C20 120.29(19)
C22 C21 H21A 119.9
C20 C21 H21A 119.9
C23 C22 C21 120.24(19)
C23 C22 H22A 119.9
C21 C22 H22A 119.9
C22 C23 C24 120.1(2)
C22 C23 H23A 120.0
C24 C23 H23A 120.0
C19 C24 C23 119.65(19)
C19 C24 H24A 120.2
C23 C24 H24A 120.2
O4 C25 H25A 109.5
O4 C25 H25B 109.5
H25A C25 H25B 109.5
O4 C25 H25C 109.5
H25A C25 H25C 109.5
H25B C25 H25C 109.5
O5 C26 C27 109.51(15)
O5 C26 H26A 109.8
C27 C26 H26A 109.8
O5 C26 H26B 109.8
C27 C26 H26B 109.8
H26A C26 H26B 108.2
O6 C27 C26 111.16(16)
O6 C27 H27A 109.4
C26 C27 H27A 109.4
O6 C27 H27B 109.4
C26 C27 H27B 109.4
H27A C27 H27B 108.0

loop_
_geom_bond_atom_site_label_1
_geom_bond_atom_site_label_2
_geom_bond_distance
S1 O1 1.4324(14)
S1 O2 1.4365(14)
S1 N1 1.6455(15)
S1 C1 1.757(2)
O3 C12 1.372(2)
O3 C19 1.400(2)
O4 C20 1.369(2)
O4 C25 1.427(2)
O5 C13 1.338(2)
O5 C26 1.450(2)
O6 C27 1.425(2)
O6 H6 0.8400
O1W H1W 0.795(16)
O1W H2W 0.805(16)
N1 C11 1.376(2)
N1 H1A 0.8800
N2 C14 1.333(2)
N2 C11 1.338(2)
N3 C13 1.331(2)
N3 C14 1.333(2)
N4 C16 1.338(2)
N4 C15 1.339(2)
N5 C15 1.329(2)
N5 C18 1.337(2)
C1 C6 1.386(3)
C1 C2 1.386(3)
C2 C3 1.392(3)
C2 H2A 0.9500
C3 C4 1.395(3)
C3 H3A 0.9500
C4 C5 1.391(3)
C4 C7 1.536(3)
C5 C6 1.381(3)
C5 H5A 0.9500
C6 H6A 0.9500
C7 C10 1.520(3)
C7 C8 1.520(3)
C7 C9 1.537(3)
C8 H8A 0.9800
C8 H8B 0.9800
C8 H8C 0.9800
C9 H9A 0.9800
C9 H9B 0.9800
C9 H9C 0.9800
C10 H10A 0.9800
C10 H10B 0.9800
C10 H10C 0.9800
C11 C12 1.400(2)
C12 C13 1.392(2)
C14 C15 1.501(2)
C16 C17 1.378(3)
C16 H16A 0.9500
C17 C18 1.383(3)
C17 H17A 0.9500
C18 H18A 0.9500
C19 C24 1.373(3)
C19 C20 1.398(3)
C20 C21 1.396(3)
C21 C22 1.387(3)
C21 H21A 0.9500
C22 C23 1.376(3)
C22 H22A 0.9500
C23 C24 1.401(3)
C23 H23A 0.9500
C24 H24A 0.9500
C25 H25A 0.9800
C25 H25B 0.9800
C25 H25C 0.9800
C26 C27 1.499(3)
C26 H26A 0.9900
C26 H26B 0.9900
C27 H27A 0.9900
C27 H27B 0.9900

loop_
_geom_hbond_atom_site_label_D
_geom_hbond_atom_site_label_H
_geom_hbond_atom_site_label_A
_geom_hbond_site_symmetry_A
_geom_hbond_distance_DH
_geom_hbond_distance_HA
_geom_hbond_distance_DA
_geom_hbond_angle_DHA
O6 H6 N3 3_766 0.84 2.51 3.317(2) 162
O6 H6 N4 3_766 0.84 2.60 3.141(2) 124
O1W H1W O4 . 0.795(16) 2.297(19) 3.013(2) 150(3)
O1W H2W N4 4_566 0.805(16) 2.071(16) 2.873(2) 174(3)
N1 H1A O1W . 0.88 1.87 2.721(2) 163

loop_
_geom_torsion_atom_site_label_1
_geom_torsion_atom_site_label_2
_geom_torsion_atom_site_label_3
_geom_torsion_atom_site_label_4
_geom_torsion
O1 S1 N1 C11 47.22(18)
O2 S1 N1 C11 175.43(16)
C1 S1 N1 C11 -71.10(18)
O1 S1 C1 C6 150.77(16)
O2 S1 C1 C6 19.86(18)
N1 S1 C1 C6 -89.80(17)
O1 S1 C1 C2 -26.27(17)
O2 S1 C1 C2 -157.18(15)
N1 S1 C1 C2 93.16(16)
C6 C1 C2 C3 -0.3(3)
S1 C1 C2 C3 176.65(13)
C1 C2 C3 C4 0.9(3)
C2 C3 C4 C5 -0.4(3)
C2 C3 C4 C7 179.51(17)
C3 C4 C5 C6 -0.7(3)
C7 C4 C5 C6 179.4(2)
C4 C5 C6 C1 1.2(4)
C2 C1 C6 C5 -0.7(3)
S1 C1 C6 C5 -177.78(18)
C5 C4 C7 C10 -55.2(3)
C3 C4 C7 C10 124.9(2)
C5 C4 C7 C8 -176.5(2)
C3 C4 C7 C8 3.7(3)
C5 C4 C7 C9 63.8(3)
C3 C4 C7 C9 -116.1(2)
C14 N2 C11 N1 -177.91(16)
C14 N2 C11 C12 2.5(3)
S1 N1 C11 N2 2.0(3)
S1 N1 C11 C12 -178.44(14)
C19 O3 C12 C13 68.0(2)
C19 O3 C12 C11 -117.88(18)
N2 C11 C12 O3 -179.54(16)
N1 C11 C12 O3 0.9(3)
N2 C11 C12 C13 -5.0(3)
N1 C11 C12 C13 175.48(16)
C14 N3 C13 O5 177.48(16)
C14 N3 C13 C12 -1.6(3)
C26 O5 C13 N3 15.6(2)
C26 O5 C13 C12 -165.22(15)
O3 C12 C13 N3 178.87(16)
C11 C12 C13 N3 4.5(3)
O3 C12 C13 O5 -0.3(3)
C11 C12 C13 O5 -174.61(16)
C11 N2 C14 N3 0.7(3)
C11 N2 C14 C15 -178.84(15)
C13 N3 C14 N2 -1.2(3)
C13 N3 C14 C15 178.36(15)
C18 N5 C15 N4 1.6(3)
C18 N5 C15 C14 -177.86(15)
C16 N4 C15 N5 -2.9(3)
C16 N4 C15 C14 176.55(15)
N2 C14 C15 N5 26.1(2)
N3 C14 C15 N5 -153.49(16)
N2 C14 C15 N4 -153.35(16)
N3 C14 C15 N4 27.0(2)
C15 N4 C16 C17 1.1(3)
N4 C16 C17 C18 1.7(3)
C15 N5 C18 C17 1.6(3)
C16 C17 C18 N5 -3.1(3)
C12 O3 C19 C24 2.1(2)
C12 O3 C19 C20 -177.61(15)
C25 O4 C20 C21 -15.3(3)
C25 O4 C20 C19 165.06(19)
C24 C19 C20 O4 -179.91(16)
O3 C19 C20 O4 -0.2(2)
C24 C19 C20 C21 0.4(3)
O3 C19 C20 C21 -179.89(15)
O4 C20 C21 C22 -179.81(18)
C19 C20 C21 C22 -0.2(3)
C20 C21 C22 C23 0.1(3)
C21 C22 C23 C24 -0.2(3)
C20 C19 C24 C23 -0.5(3)
O3 C19 C24 C23 179.80(16)
C22 C23 C24 C19 0.4(3)
C13 O5 C26 C27 90.58(19)
O5 C26 C27 O6 -65.8(2)

loop_
_cod_related_entry_id
_cod_related_entry_database
_cod_related_entry_code
1 ChemSpider 161236
